data_7012920
loop_
_publ_author_name
'Grundy, Joanna'
'Coles, Martyn P.'
'Hitchcock, Peter B.'

_publ_section_title
;
 Synthesis and coordination chemistry of neutral
 phospha(iii)guanidines. Formation of
 1-aza-3-phospha-4-metallacyclobut-1-ene rings at group 6
 metalsElectronic supplementary information (ESI) available: an ORTEP
 representation and bond lengths and angles for 3a; crystal structure
 and refinement data, bond lengths and angles and an ORTEP
 representation of the molecular structure of Mo(CO)4(pip)2. See
 http://www.rsc.org/suppdata/dt/b3/b302554c/
;
_journal_issue 12
_journal_name_full 'Dalton Transactions'
_journal_page_first 2573
_journal_paper_doi 10.1039/b302554c
_journal_year 2003
_chemical_compound_source 'synthesis as described'
_chemical_formula_moiety 'C14 H20 Mo1 N2 O4'
_chemical_formula_sum 'C14 H20 Mo N2 O4'
_chemical_formula_weight 376.26
_chemical_name_common '[Mo(CO)4(NC5H10)2]'
_space_group_IT_number 96
_symmetry_cell_setting tetragonal
_symmetry_Int_Tables_number 96
_symmetry_space_group_name_Hall 'P 4nw 2abw'
_symmetry_space_group_name_H-M 'P 43 21 2'
_atom_sites_solution_hydrogens geom
_atom_sites_solution_primary direct
_atom_sites_solution_secondary difmap
_audit_conform_dict_location ftp://ftp.iucr.org/pub/cif_core.dic
_audit_conform_dict_name cif_core.dic
_audit_conform_dict_version 2.2
_audit_creation_date 2002-10-03T16:43:47-00:00
_audit_creation_method 'WinGX routine CIF_UPDATE'
_cell_angle_alpha 90
_cell_angle_beta 90
_cell_angle_gamma 90
_cell_formula_units_Z 4
_cell_length_a 12.0134(3)
_cell_length_b 12.0134(3)
_cell_length_c 11.2821(3)
_cell_measurement_reflns_used 9124
_cell_measurement_temperature 223(2)
_cell_measurement_theta_max 28
_cell_measurement_theta_min 4
_cell_measurement_wavelength 0.71073
_cell_volume 1628.25(7)
_computing_molecular_graphics 'Ortep-3 for Windows (Farrugia, 1997)'
_computing_publication_material 'WinGX publication routines (Farrugia, 1999)'
_computing_structure_refinement 'SHELXL-97 (Sheldrick, 1997)'
_computing_structure_solution 'SHELXS-97 (Sheldrick, 1997)'
_diffrn_ambient_temperature 223(2)
_diffrn_measured_fraction_theta_full 0.956
_diffrn_measured_fraction_theta_max 0.956
_diffrn_radiation_monochromator graphite
_diffrn_radiation_probe x-ray
_diffrn_radiation_type MoK\a
_diffrn_radiation_wavelength 0.71073
_diffrn_reflns_av_R_equivalents 0.0386
_diffrn_reflns_av_unetI/netI 0.029
_diffrn_reflns_limit_h_max 16
_diffrn_reflns_limit_h_min -11
_diffrn_reflns_limit_k_max 15
_diffrn_reflns_limit_k_min -15
_diffrn_reflns_limit_l_max 14
_diffrn_reflns_limit_l_min -14
_diffrn_reflns_number 9080
_diffrn_reflns_theta_full 28.68
_diffrn_reflns_theta_max 28.68
_diffrn_reflns_theta_min 3.79
_exptl_absorpt_coefficient_mu 0.821
_exptl_absorpt_correction_T_max 0.9502
_exptl_absorpt_correction_T_min 0.8966
_exptl_absorpt_correction_type multi-scan
_exptl_absorpt_process_details
;
[c.f. r.h. blessing, acta cryst. (1995), a51, 33-38]
;
_exptl_crystal_colour yellow
_exptl_crystal_density_diffrn 1.535
_exptl_crystal_density_method 'not measured'
_exptl_crystal_description prism
_exptl_crystal_F_000 768
_exptl_crystal_size_max 0.1
_exptl_crystal_size_mid 0.1
_exptl_crystal_size_min 0.1
_refine_diff_density_max 0.426
_refine_diff_density_min -0.414
_refine_diff_density_rms 0.055
_refine_ls_abs_structure_details 'Flack H D (1983), Acta Cryst. A39, 876-881'
_refine_ls_abs_structure_Flack 0.00(5)
_refine_ls_extinction_method none
_refine_ls_goodness_of_fit_ref 1.047
_refine_ls_hydrogen_treatment riding
_refine_ls_matrix_type full
_refine_ls_number_parameters 96
_refine_ls_number_reflns 2002
_refine_ls_number_restraints 0
_refine_ls_restrained_S_all 1.047
_refine_ls_R_factor_all 0.0285
_refine_ls_R_factor_gt 0.0251
_refine_ls_shift/su_max 0.002
_refine_ls_shift/su_mean 0
_refine_ls_structure_factor_coef Fsqd
_refine_ls_weighting_details 'calc w=1/[\s^2^(Fo^2^)+(0.0276P)^2^+0.5934P] where P=(Fo^2^+2Fc^2^)/3'
_refine_ls_weighting_scheme calc
_refine_ls_wR_factor_gt 0.0567
_refine_ls_wR_factor_ref 0.058
_reflns_number_gt 1883
_reflns_number_total 2002
_reflns_threshold_expression >2sigma(I)
_cod_data_source_file b302554c.txt
_cod_data_source_block oct702
_cod_original_sg_symbol_H-M P4(3)2(1)2
_cod_original_formula_sum 'C14 H20 Mo1 N2 O4'
_cod_database_code 7012920

loop_
_symmetry_equiv_pos_as_xyz
'x, y, z'
'x+1/2, -y+1/2, -z+1/4'
'-x, -y, z+1/2'
'-x+1/2, y+1/2, -z+3/4'
'y, x, -z'
'y+1/2, -x+1/2, z+1/4'
'-y+1/2, x+1/2, z+3/4'
'-y, -x, -z+1/2'

loop_
_atom_site_label
_atom_site_type_symbol
_atom_site_fract_x
_atom_site_fract_y
_atom_site_fract_z
_atom_site_U_iso_or_equiv
_atom_site_adp_type
_atom_site_occupancy
_atom_site_symmetry_multiplicity
_atom_site_calc_flag
_atom_site_refinement_flags
_atom_site_disorder_assembly
_atom_site_disorder_group
Mo Mo 0.714620(15) 0.714620(15) 1 0.02414(8) Uani 1 2 d S . .
O1 O 0.63644(18) 0.53336(14) 0.82137(16) 0.0432(5) Uani 1 1 d . . .
O2 O 0.52393(17) 0.8624(2) 0.8853(2) 0.0556(6) Uani 1 1 d . . .
N N 0.85560(16) 0.77559(16) 0.87173(16) 0.0269(4) Uani 1 1 d . . .
C1 C 0.6661(2) 0.6010(2) 0.8887(2) 0.0306(5) Uani 1 1 d . . .
C2 C 0.5968(2) 0.8145(2) 0.9258(2) 0.0327(5) Uani 1 1 d . . .
C3 C 0.9455(2) 0.6926(2) 0.8522(2) 0.0376(6) Uani 1 1 d . . .
H3A H 0.9131 0.6251 0.8179 0.045 Uiso 1 1 calc R . .
H3B H 0.9782 0.6726 0.9289 0.045 Uiso 1 1 calc R . .
C4 C 1.0373(2) 0.7348(3) 0.7706(3) 0.0474(7) Uani 1 1 d . . .
H4A H 1.0758 0.7971 0.8088 0.057 Uiso 1 1 calc R . .
H4B H 1.0917 0.6753 0.7576 0.057 Uiso 1 1 calc R . .
C5 C 0.9917(2) 0.7727(3) 0.6525(2) 0.0478(7) Uani 1 1 d . . .
H5A H 0.9616 0.7087 0.6091 0.057 Uiso 1 1 calc R . .
H5B H 1.0514 0.8057 0.605 0.057 Uiso 1 1 calc R . .
C6 C 0.9006(3) 0.8578(3) 0.6730(3) 0.0512(8) Uani 1 1 d . . .
H6A H 0.8668 0.8778 0.5969 0.061 Uiso 1 1 calc R . .
H6B H 0.933 0.9253 0.7075 0.061 Uiso 1 1 calc R . .
C7 C 0.8115(2) 0.8129(2) 0.7554(2) 0.0431(6) Uani 1 1 d . . .
H7A H 0.7557 0.871 0.7688 0.052 Uiso 1 1 calc R . .
H7B H 0.7742 0.75 0.7168 0.052 Uiso 1 1 calc R . .

loop_
_atom_site_aniso_label
_atom_site_aniso_U_11
_atom_site_aniso_U_22
_atom_site_aniso_U_33
_atom_site_aniso_U_23
_atom_site_aniso_U_13
_atom_site_aniso_U_12
Mo 0.02561(9) 0.02561(9) 0.02120(13) -0.00006(8) 0.00006(8) -0.00250(10)
O1 0.0582(12) 0.0367(10) 0.0347(10) -0.0093(8) -0.0017(9) -0.0098(9)
O2 0.0448(11) 0.0667(14) 0.0552(13) 0.0088(12) -0.0118(10) 0.0106(11)
N 0.0315(9) 0.0278(9) 0.0213(8) 0.0012(8) 0.0032(8) 0.0000(8)
C1 0.0335(12) 0.0316(12) 0.0268(12) 0.0015(10) 0.0030(10) -0.0010(9)
C2 0.0330(12) 0.0367(13) 0.0285(12) 0.0002(10) -0.0018(10) -0.0020(10)
C3 0.0346(12) 0.0397(15) 0.0386(14) 0.0052(11) 0.0073(11) 0.0058(11)
C4 0.0359(13) 0.0580(18) 0.0483(17) 0.0003(14) 0.0110(12) -0.0024(12)
C5 0.0498(15) 0.0610(18) 0.0325(14) -0.0094(14) 0.0155(12) -0.0131(15)
C6 0.0604(18) 0.0623(18) 0.0308(14) 0.0145(13) 0.0109(13) 0.0041(17)
C7 0.0434(14) 0.0595(16) 0.0263(11) 0.0123(13) 0.0010(12) 0.0081(11)

loop_
_atom_type_symbol
_atom_type_description
_atom_type_scat_dispersion_real
_atom_type_scat_dispersion_imag
_atom_type_scat_source
C C 0.0033 0.0016 'International Tables Vol C Tables 4.2.6.8 and 6.1.1.4'
H H 0 0 'International Tables Vol C Tables 4.2.6.8 and 6.1.1.4'
Mo Mo -1.6832 0.6857 'International Tables Vol C Tables 4.2.6.8 and 6.1.1.4'
N N 0.0061 0.0033 'International Tables Vol C Tables 4.2.6.8 and 6.1.1.4'
O O 0.0106 0.006 'International Tables Vol C Tables 4.2.6.8 and 6.1.1.4'

loop_
_geom_angle_atom_site_label_1
_geom_angle_atom_site_label_2
_geom_angle_atom_site_label_3
_geom_angle
_geom_angle_site_symmetry_1
_geom_angle_site_symmetry_3
_geom_angle_publ_flag
C1 Mo C1 89.76(14) . 5_557 ?
C1 Mo C2 86.55(10) . . ?
C1 Mo C2 87.38(10) 5_557 . ?
C1 Mo C2 87.38(10) . 5_557 ?
C1 Mo C2 86.55(10) 5_557 5_557 ?
C2 Mo C2 171.42(14) . 5_557 ?
C1 Mo N 177.87(9) . 5_557 ?
C1 Mo N 92.14(8) 5_557 5_557 ?
C2 Mo N 92.59(8) . 5_557 ?
C2 Mo N 93.69(8) 5_557 5_557 ?
C1 Mo N 92.14(8) . . ?
C1 Mo N 177.87(9) 5_557 . ?
C2 Mo N 93.69(8) . . ?
C2 Mo N 92.59(8) 5_557 . ?
N Mo N 85.97(10) 5_557 . ?
C7 N C3 109.3(2) . . ?
C7 N Mo 112.46(14) . . ?
C3 N Mo 114.02(14) . . ?
O1 C1 Mo 179.5(2) . . ?
O2 C2 Mo 173.6(2) . . ?
N C3 C4 113.1(2) . . ?
C5 C4 C3 111.8(2) . . ?
C4 C5 C6 109.3(2) . . ?
C5 C6 C7 111.3(2) . . ?
N C7 C6 113.4(2) . . ?

loop_
_geom_bond_atom_site_label_1
_geom_bond_atom_site_label_2
_geom_bond_distance
_geom_bond_site_symmetry_2
_geom_bond_publ_flag
Mo C1 1.945(3) . ?
Mo C1 1.945(3) 5_557 ?
Mo C2 2.035(2) . ?
Mo C2 2.035(2) 5_557 ?
Mo N 2.3451(19) 5_557 ?
Mo N 2.3451(19) . ?
O1 C1 1.168(3) . ?
O2 C2 1.143(3) . ?
N C7 1.484(3) . ?
N C3 1.486(3) . ?
C3 C4 1.523(4) . ?
C4 C5 1.510(4) . ?
C5 C6 1.515(4) . ?
C6 C7 1.517(4) . ?
